data_4038875
loop_
_publ_author_name
'Zhen, Li'
'Tong, Shuo'
'Zhu, Jieping'
'Wang, Mei-Xiang'

_publ_section_title
;
 Construction of the Erythrinane Core Skeleton via Asymmetric Catalytic
 Cascade Reaction of Tertiary Enamides.
;
_journal_issue 20
_journal_name_full 'The Journal of organic chemistry'
_journal_page_first 13211
_journal_page_last 13219
_journal_paper_doi 10.1021/acs.joc.0c01992
_journal_volume 85
_journal_year 2020
_chemical_absolute_configuration ad
_chemical_formula_moiety 'C24 H27 N O4'
_chemical_formula_sum 'C24 H27 N O4'
_chemical_formula_weight 393.46
_space_group_crystal_system orthorhombic
_space_group_IT_number 19
_space_group_name_Hall 'P 2ac 2ab'
_space_group_name_H-M_alt 'P 21 21 21'
_atom_sites_solution_hydrogens geom
_audit_creation_date 2020-07-15
_audit_creation_method
;
Olex2 1.2
(compiled 2018.05.29 svn.r3508 for OlexSys, GUI svn.r5506)
;
_cell_angle_alpha 90
_cell_angle_beta 90
_cell_angle_gamma 90
_cell_formula_units_Z 4
_cell_length_a 6.75050(10)
_cell_length_b 13.94620(10)
_cell_length_c 22.3174(2)
_cell_measurement_reflns_used 16264
_cell_measurement_temperature 169.99(10)
_cell_measurement_theta_max 75.2940
_cell_measurement_theta_min 3.7130
_cell_volume 2101.05(4)
_computing_cell_refinement 'CrysAlisPro 1.171.40.14e (Rigaku OD, 2018)'
_computing_data_collection 'CrysAlisPro 1.171.40.14e (Rigaku OD, 2018)'
_computing_data_reduction 'CrysAlisPro 1.171.40.14e (Rigaku OD, 2018)'
_computing_molecular_graphics 'Olex2 (Dolomanov et al., 2009)'
_computing_publication_material 'Olex2 (Dolomanov et al., 2009)'
_computing_structure_refinement 'ShelXL (Sheldrick, 2015)'
_computing_structure_solution 'ShelXT (Sheldrick, 2015)'
_diffrn_ambient_environment N~2~
_diffrn_ambient_temperature 169.99(10)
_diffrn_detector 'CCD plate'
_diffrn_detector_type HyPix
_diffrn_measured_fraction_theta_full 0.999
_diffrn_measured_fraction_theta_max 0.979
_diffrn_measurement_details
;
List of Runs (angles in degrees, time in seconds):

  # Type    Start    End  Width  t~exp~   \w     \q     \k     \f   Frames
--------------------------------------------------------------------------
  1  \w    -26.00  61.00   0.50    0.05    --   47.20 -33.00  38.00  174
  2  \w     89.00 169.00   0.50    0.05    --  103.25  33.00-163.00  160
  3  \w     83.00 169.00   0.50    0.05    --  103.25  90.00   7.00  172
  4  \w     31.00 133.00   0.50    0.05    --  103.25-148.00  13.00  204
  5  \w    -60.00  26.00   0.50    0.05    --  -47.20  38.00 -60.00  172
  6  \w   -120.00 -71.00   0.50    0.05    --  -47.20-125.00 150.00   98
  7  \w   -168.00 -86.00   0.50    0.05    --  -99.00 -30.00 -90.00  164
  8  \w     31.00 126.00   0.50    0.05    --  103.25 -77.00   0.00  190
  9  \w     31.00 109.00   0.50    0.05    --  103.25 -94.00  30.00  156
 10  \w     31.00 120.00   0.50    0.05    --  103.25 -61.00 -30.00  178
 11  \w     90.00 169.00   0.50    0.05    --  103.25  15.00 150.00  158
 12  \w     32.00 120.00   0.50    0.05    --   47.20  57.00   0.00  176
 13  \w     25.00 120.00   0.50    0.05    --   47.20  77.00 150.00  190
 14  \w   -168.00 -71.00   0.50    0.05    --  -99.00-125.00  30.00  194
 15  \w   -168.00 -86.00   0.50    0.05    --  -99.00 -30.00  60.00  164
;
_diffrn_measurement_device 'four-circle diffractometer'
_diffrn_measurement_device_type 'XtaLAB Synergy R, HyPix'
_diffrn_measurement_method '\w scans'
_diffrn_orient_matrix_type 'CrysAlisPro convention (1999,Acta A55,543-557)'
_diffrn_orient_matrix_UB_11 -0.0442385000
_diffrn_orient_matrix_UB_12 0.0645245000
_diffrn_orient_matrix_UB_13 -0.0543859000
_diffrn_orient_matrix_UB_21 0.0848144000
_diffrn_orient_matrix_UB_22 -0.0773177000
_diffrn_orient_matrix_UB_23 -0.0421300000
_diffrn_orient_matrix_UB_31 -0.2071305000
_diffrn_orient_matrix_UB_32 -0.0454776000
_diffrn_orient_matrix_UB_33 -0.0056689000
_diffrn_radiation_monochromator mirror
_diffrn_radiation_probe x-ray
_diffrn_radiation_type CuK\a
_diffrn_radiation_wavelength 1.54184
_diffrn_reflns_av_R_equivalents 0.0289
_diffrn_reflns_av_unetI/netI 0.0198
_diffrn_reflns_Laue_measured_fraction_full 0.999
_diffrn_reflns_Laue_measured_fraction_max 0.979
_diffrn_reflns_limit_h_max 7
_diffrn_reflns_limit_h_min -8
_diffrn_reflns_limit_k_max 17
_diffrn_reflns_limit_k_min -16
_diffrn_reflns_limit_l_max 28
_diffrn_reflns_limit_l_min -28
_diffrn_reflns_number 19740
_diffrn_reflns_point_group_measured_fraction_full 0.998
_diffrn_reflns_point_group_measured_fraction_max 0.969
_diffrn_reflns_theta_full 67.684
_diffrn_reflns_theta_max 75.439
_diffrn_reflns_theta_min 3.737
_diffrn_source 'Rotating-anode X-ray tube'
_diffrn_source_type 'PhotonJet R (Cu) X-ray Source'
_exptl_absorpt_coefficient_mu 0.679
_exptl_absorpt_correction_T_max 1.00000
_exptl_absorpt_correction_T_min 0.62968
_exptl_absorpt_correction_type multi-scan
_exptl_absorpt_process_details
;
CrysAlisPro 1.171.40.14e (Rigaku Oxford Diffraction, 2018)
Empirical absorption correction using spherical harmonics,
 implemented in SCALE3 ABSPACK scaling algorithm.
;
_exptl_crystal_colour 'clear light colourless'
_exptl_crystal_density_diffrn 1.244
_exptl_crystal_description needle
_exptl_crystal_F_000 840
_exptl_crystal_size_max 0.8
_exptl_crystal_size_mid 0.005
_exptl_crystal_size_min 0.005
_refine_diff_density_max 0.179
_refine_diff_density_min -0.170
_refine_diff_density_rms 0.040
_refine_ls_abs_structure_details
;
 Flack x determined using 1648 quotients [(I+)-(I-)]/[(I+)+(I-)]
 (Parsons, Flack and Wagner, Acta Cryst. B69 (2013) 249-259).
;
_refine_ls_abs_structure_Flack 0.04(6)
_refine_ls_extinction_method none
_refine_ls_goodness_of_fit_ref 1.051
_refine_ls_hydrogen_treatment constr
_refine_ls_matrix_type full
_refine_ls_number_parameters 265
_refine_ls_number_reflns 4230
_refine_ls_number_restraints 0
_refine_ls_restrained_S_all 1.051
_refine_ls_R_factor_all 0.0342
_refine_ls_R_factor_gt 0.0318
_refine_ls_shift/su_max 0.000
_refine_ls_shift/su_mean 0.000
_refine_ls_structure_factor_coef Fsqd
_refine_ls_weighting_details 'w=1/[\s^2^(Fo^2^)+(0.0448P)^2^+0.3798P] where P=(Fo^2^+2Fc^2^)/3'
_refine_ls_weighting_scheme calc
_refine_ls_wR_factor_gt 0.0794
_refine_ls_wR_factor_ref 0.0821
_reflns_Friedel_coverage 0.720
_reflns_Friedel_fraction_full 0.998
_reflns_Friedel_fraction_max 0.956
_reflns_number_gt 4089
_reflns_number_total 4230
_reflns_threshold_expression 'I > 2\s(I)'
_cod_data_source_file jo0c01992_si_003.cif
_cod_data_source_block tx1069
_cod_depositor_comments 'Adding full bibliography for 4038875--4038876.cif.'
_cod_database_code 4038875
_shelx_shelxl_version_number 2017/1
_chemical_oxdiff_formula CNOH
_shelx_space_group_comment
;
The symmetry employed for this shelxl refinement is uniquely defined
by the following loop, which should always be used as a source of
symmetry information in preference to the above space-group names.
They are only intended as comments.
;
_reflns_odcompleteness_completeness 99.82
_reflns_odcompleteness_iscentric 1
_reflns_odcompleteness_theta 68.13
_olex2_refinement_description
;
1. Fixed Uiso
 At 1.2 times of:
  All C(H) groups, All C(H,H) groups
 At 1.5 times of:
  All C(H,H,H) groups, All O(H) groups
2.a Ternary CH refined with riding coordinates:
 C00C(H00D)
2.b Secondary CH2 refined with riding coordinates:
 C008(H00A,H00B), C00F(H00E,H00F), C00J(H00G,H00I), C00K(H00J,H00K), C00L(H00L,
 H00M), C00M(H00N,H00O)
2.c Aromatic/amide H refined with riding coordinates:
 C00B(H00C), C00H(H00H), C00N(H00P), C00P(H00T), C00Q(H00U), C00R(H00V),
 C00T(H00Z)
2.d Idealised Me refined as rotating group:
 C00O(H00Q,H00R,H00S), C00S(H00W,H00X,H00Y)
2.e Idealised tetrahedral OH refined as rotating group:
 O001(H001)
;
_olex2_submission_special_instructions 'No special instructions were received'
_oxdiff_exptl_absorpt_empirical_details
;
Empirical correction (ABSPACK) includes:
- Absorption correction using spherical harmonics
- Frame scaling
;
_oxdiff_exptl_absorpt_empirical_full_max 2.195
_oxdiff_exptl_absorpt_empirical_full_min 0.449

loop_
_space_group_symop_operation_xyz
'x, y, z'
'-x+1/2, -y, z+1/2'
'-x, y+1/2, -z+1/2'
'x+1/2, -y+1/2, -z'

loop_
_atom_site_label
_atom_site_type_symbol
_atom_site_fract_x
_atom_site_fract_y
_atom_site_fract_z
_atom_site_U_iso_or_equiv
_atom_site_adp_type
_atom_site_occupancy
_atom_site_site_symmetry_order
_atom_site_calc_flag
_atom_site_refinement_flags_posn
_atom_site_refinement_flags_adp
_atom_site_refinement_flags_occupancy
_atom_site_disorder_assembly
_atom_site_disorder_group
O001 O 0.03505(18) -0.65703(9) -0.43012(6) 0.0269(3) Uani 1 1 d . . . . .
H001 H 0.068942 -0.705745 -0.447963 0.040 Uiso 1 1 calc GR . . . .
O002 O -0.28098(19) -0.69319(9) -0.51533(5) 0.0284(3) Uani 1 1 d . . . . .
O003 O -0.5327(2) -0.13914(9) -0.42026(6) 0.0366(3) Uani 1 1 d . . . . .
O004 O -0.2508(2) -0.19925(9) -0.35099(7) 0.0410(4) Uani 1 1 d . . . . .
N005 N -0.4385(2) -0.58554(10) -0.45467(6) 0.0218(3) Uani 1 1 d . . . . .
C006 C -0.3002(2) -0.65085(11) -0.46700(7) 0.0215(3) Uani 1 1 d . . . . .
C007 C -0.4224(3) -0.54177(12) -0.39415(7) 0.0216(3) Uani 1 1 d . . . . .
C008 C -0.5860(3) -0.55691(13) -0.49928(7) 0.0264(4) Uani 1 1 d . . . . .
H00A H -0.672105 -0.610861 -0.507921 0.032 Uiso 1 1 calc R . . . .
H00B H -0.519383 -0.539038 -0.536133 0.032 Uiso 1 1 calc R . . . .
C009 C -0.5904(3) -0.40137(12) -0.44177(8) 0.0251(4) Uani 1 1 d . . . . .
C00A C -0.1662(2) -0.66534(12) -0.41260(7) 0.0218(3) Uani 1 1 d . . . . .
C00B C -0.3308(3) -0.36677(13) -0.37110(7) 0.0261(4) Uani 1 1 d . . . . .
H00C H -0.232455 -0.388200 -0.345190 0.031 Uiso 1 1 calc R . . . .
C00C C -0.2118(3) -0.57422(12) -0.37508(7) 0.0221(3) Uani 1 1 d . . . . .
H00D H -0.121334 -0.524620 -0.389868 0.027 Uiso 1 1 calc R . . . .
C00D C -0.3600(3) -0.26908(13) -0.37842(8) 0.0287(4) Uani 1 1 d . . . . .
C00E C -0.4464(3) -0.43364(12) -0.40191(7) 0.0224(3) Uani 1 1 d . . . . .
C00F C -0.7105(3) -0.47275(13) -0.47726(8) 0.0283(4) Uani 1 1 d . . . . .
H00E H -0.769226 -0.440584 -0.511455 0.034 Uiso 1 1 calc R . . . .
H00F H -0.817311 -0.496834 -0.452384 0.034 Uiso 1 1 calc R . . . .
C00G C -0.5110(3) -0.23644(13) -0.41676(8) 0.0282(4) Uani 1 1 d . . . . .
C00H C -0.6218(3) -0.30270(13) -0.44859(8) 0.0286(4) Uani 1 1 d . . . . .
H00H H -0.718806 -0.281287 -0.474982 0.034 Uiso 1 1 calc R . . . .
C00I C -0.2046(3) -0.76327(12) -0.38437(7) 0.0283(4) Uani 1 1 d . . . . .
C00J C -0.5859(3) -0.58181(13) -0.35258(7) 0.0269(4) Uani 1 1 d . . . . .
H00G H -0.710328 -0.550157 -0.361624 0.032 Uiso 1 1 calc R . . . .
H00I H -0.602586 -0.649775 -0.360331 0.032 Uiso 1 1 calc R . . . .
C00K C -0.1735(3) -0.58143(14) -0.30718(7) 0.0296(4) Uani 1 1 d . . . . .
H00J H -0.059739 -0.622666 -0.300726 0.035 Uiso 1 1 calc R . . . .
H00K H -0.139515 -0.518197 -0.292276 0.035 Uiso 1 1 calc R . . . .
C00L C -0.5368(3) -0.56716(15) -0.28652(8) 0.0339(4) Uani 1 1 d . . . . .
H00L H -0.521108 -0.499259 -0.278373 0.041 Uiso 1 1 calc R . . . .
H00M H -0.644671 -0.591043 -0.262007 0.041 Uiso 1 1 calc R . . . .
C00M C -0.3463(3) -0.61994(15) -0.27053(8) 0.0373(5) Uani 1 1 d . . . . .
H00N H -0.318557 -0.611839 -0.228179 0.045 Uiso 1 1 calc R . . . .
H00O H -0.362490 -0.687907 -0.278337 0.045 Uiso 1 1 calc R . . . .
C00N C -0.3828(3) -0.81170(14) -0.39305(9) 0.0373(5) Uani 1 1 d . . . . .
H00P H -0.485532 -0.782094 -0.413759 0.045 Uiso 1 1 calc R . . . .
C00O C -0.6844(4) -0.10464(15) -0.45912(11) 0.0458(5) Uani 1 1 d . . . . .
H00Q H -0.663039 -0.129140 -0.498795 0.069 Uiso 1 1 calc GR . . . .
H00R H -0.681093 -0.035835 -0.460003 0.069 Uiso 1 1 calc GR . . . .
H00S H -0.811122 -0.125706 -0.444726 0.069 Uiso 1 1 calc GR . . . .
C00P C -0.0526(4) -0.80818(15) -0.35299(8) 0.0417(5) Uani 1 1 d . . . . .
H00T H 0.066931 -0.776567 -0.346715 0.050 Uiso 1 1 calc R . . . .
C00Q C -0.4078(5) -0.90381(17) -0.37094(10) 0.0564(7) Uani 1 1 d . . . . .
H00U H -0.527295 -0.935627 -0.376794 0.068 Uiso 1 1 calc R . . . .
C00R C -0.2567(6) -0.94835(17) -0.34042(11) 0.0690(10) Uani 1 1 d . . . . .
H00V H -0.273499 -1.010481 -0.326162 0.083 Uiso 1 1 calc R . . . .
C00S C -0.0807(4) -0.22936(18) -0.31878(14) 0.0621(8) Uani 1 1 d . . . . .
H00W H 0.002950 -0.266791 -0.344547 0.093 Uiso 1 1 calc GR . . . .
H00X H -0.120656 -0.267512 -0.285081 0.093 Uiso 1 1 calc GR . . . .
H00Y H -0.009105 -0.174168 -0.304912 0.093 Uiso 1 1 calc GR . . . .
C00T C -0.0802(6) -0.90091(18) -0.33095(10) 0.0642(8) Uani 1 1 d . . . . .
H00Z H 0.020960 -0.930861 -0.309751 0.077 Uiso 1 1 calc R . . . .

loop_
_atom_site_aniso_label
_atom_site_aniso_U_11
_atom_site_aniso_U_22
_atom_site_aniso_U_33
_atom_site_aniso_U_23
_atom_site_aniso_U_13
_atom_site_aniso_U_12
O001 0.0205(6) 0.0245(6) 0.0355(6) -0.0089(5) 0.0014(5) -0.0003(5)
O002 0.0304(7) 0.0313(6) 0.0234(6) -0.0093(5) 0.0026(5) -0.0044(5)
O003 0.0415(8) 0.0220(6) 0.0463(8) 0.0014(5) -0.0110(6) 0.0016(6)
O004 0.0462(8) 0.0256(6) 0.0513(8) -0.0094(6) -0.0208(7) 0.0001(6)
N005 0.0220(7) 0.0236(7) 0.0199(6) -0.0024(5) -0.0020(5) -0.0033(6)
C006 0.0218(8) 0.0203(7) 0.0225(7) -0.0019(6) 0.0021(6) -0.0073(6)
C007 0.0230(8) 0.0224(7) 0.0193(7) -0.0034(6) -0.0010(6) -0.0005(7)
C008 0.0256(9) 0.0298(9) 0.0237(8) -0.0015(6) -0.0063(7) -0.0035(7)
C009 0.0221(8) 0.0264(8) 0.0268(8) -0.0017(6) -0.0019(6) -0.0019(7)
C00A 0.0209(8) 0.0212(8) 0.0233(7) -0.0041(6) 0.0011(6) -0.0018(6)
C00B 0.0264(9) 0.0265(9) 0.0253(8) -0.0034(6) -0.0042(7) 0.0015(7)
C00C 0.0232(8) 0.0203(8) 0.0228(7) -0.0042(6) -0.0018(6) 0.0001(6)
C00D 0.0305(10) 0.0253(9) 0.0303(8) -0.0058(7) -0.0046(7) -0.0010(7)
C00E 0.0214(8) 0.0234(8) 0.0225(7) -0.0013(6) 0.0010(6) -0.0009(7)
C00F 0.0232(9) 0.0301(9) 0.0316(8) 0.0006(7) -0.0069(7) -0.0020(7)
C00G 0.0313(9) 0.0228(9) 0.0304(8) 0.0005(7) -0.0007(7) 0.0006(7)
C00H 0.0267(9) 0.0285(9) 0.0305(8) 0.0019(7) -0.0044(7) 0.0013(7)
C00I 0.0426(11) 0.0215(8) 0.0209(7) -0.0041(6) 0.0044(7) -0.0009(8)
C00J 0.0261(8) 0.0288(8) 0.0258(8) -0.0009(7) 0.0045(7) -0.0021(7)
C00K 0.0345(10) 0.0299(9) 0.0243(8) -0.0067(7) -0.0085(7) 0.0059(8)
C00L 0.0386(11) 0.0395(10) 0.0236(8) -0.0030(7) 0.0080(8) 0.0018(9)
C00M 0.0503(12) 0.0414(11) 0.0202(8) 0.0003(8) -0.0013(8) 0.0072(9)
C00N 0.0522(13) 0.0284(9) 0.0312(9) -0.0071(8) 0.0140(9) -0.0124(9)
C00O 0.0467(13) 0.0290(10) 0.0615(13) 0.0058(9) -0.0160(11) 0.0067(9)
C00P 0.0651(15) 0.0322(10) 0.0279(9) 0.0002(7) -0.0004(10) 0.0140(10)
C00Q 0.093(2) 0.0333(12) 0.0430(12) -0.0067(9) 0.0309(13) -0.0232(13)
C00R 0.137(3) 0.0269(10) 0.0426(12) 0.0075(10) 0.0365(17) -0.0041(16)
C00S 0.0648(17) 0.0377(12) 0.0839(18) -0.0181(12) -0.0448(15) 0.0004(12)
C00T 0.119(3) 0.0399(13) 0.0340(11) 0.0098(9) 0.0100(14) 0.0253(17)

loop_
_atom_type_symbol
_atom_type_description
_atom_type_scat_dispersion_real
_atom_type_scat_dispersion_imag
_atom_type_scat_source
C C 0.0181 0.0091 'International Tables Vol C Tables 4.2.6.8 and 6.1.1.4'
H H 0.0000 0.0000 'International Tables Vol C Tables 4.2.6.8 and 6.1.1.4'
N N 0.0311 0.0180 'International Tables Vol C Tables 4.2.6.8 and 6.1.1.4'
O O 0.0492 0.0322 'International Tables Vol C Tables 4.2.6.8 and 6.1.1.4'

loop_
_geom_angle_atom_site_label_1
_geom_angle_atom_site_label_2
_geom_angle_atom_site_label_3
_geom_angle
_geom_angle_site_symmetry_1
_geom_angle_site_symmetry_3
_geom_angle_publ_flag
C00G O003 C00O 116.54(15) . . ?
C00D O004 C00S 116.93(16) . . ?
C006 N005 C007 114.66(13) . . ?
C006 N005 C008 121.50(13) . . ?
C008 N005 C007 123.76(14) . . ?
O002 C006 N005 125.44(15) . . ?
O002 C006 C00A 124.61(16) . . ?
N005 C006 C00A 109.95(13) . . ?
N005 C007 C00C 101.32(13) . . ?
N005 C007 C00E 107.16(13) . . ?
N005 C007 C00J 110.18(13) . . ?
C00E C007 C00C 114.61(14) . . ?
C00E C007 C00J 110.44(14) . . ?
C00J C007 C00C 112.59(13) . . ?
N005 C008 C00F 111.45(13) . . ?
C00E C009 C00F 119.82(16) . . ?
C00E C009 C00H 119.50(16) . . ?
C00H C009 C00F 120.67(16) . . ?
O001 C00A C006 109.71(13) . . ?
O001 C00A C00C 105.75(13) . . ?
O001 C00A C00I 110.44(14) . . ?
C006 C00A C00C 101.72(13) . . ?
C00I C00A C006 110.26(14) . . ?
C00I C00A C00C 118.44(13) . . ?
C00D C00B C00E 121.26(17) . . ?
C007 C00C C00A 105.80(13) . . ?
C00K C00C C007 116.28(14) . . ?
C00K C00C C00A 116.35(14) . . ?
O004 C00D C00B 124.83(17) . . ?
O004 C00D C00G 115.66(16) . . ?
C00B C00D C00G 119.51(16) . . ?
C009 C00E C007 117.76(15) . . ?
C009 C00E C00B 119.26(16) . . ?
C00B C00E C007 122.99(15) . . ?
C009 C00F C008 112.41(15) . . ?
O003 C00G C00D 115.70(16) . . ?
O003 C00G C00H 125.11(17) . . ?
C00H C00G C00D 119.18(17) . . ?
C00G C00H C009 121.21(17) . . ?
C00N C00I C00A 121.52(17) . . ?
C00P C00I C00A 119.06(18) . . ?
C00P C00I C00N 119.25(19) . . ?
C00L C00J C007 112.11(15) . . ?
C00M C00K C00C 115.01(15) . . ?
C00M C00L C00J 110.20(15) . . ?
C00K C00M C00L 110.50(15) . . ?
C00Q C00N C00I 120.3(2) . . ?
C00I C00P C00T 119.7(3) . . ?
C00R C00Q C00N 120.3(3) . . ?
C00Q C00R C00T 120.0(2) . . ?
C00R C00T C00P 120.4(3) . . ?

loop_
_geom_bond_atom_site_label_1
_geom_bond_atom_site_label_2
_geom_bond_distance
_geom_bond_site_symmetry_2
_geom_bond_publ_flag
O001 C00A 1.419(2) . ?
O002 C006 1.237(2) . ?
O003 C00G 1.367(2) . ?
O003 C00O 1.425(3) . ?
O004 C00D 1.366(2) . ?
O004 C00S 1.419(3) . ?
N005 C006 1.333(2) . ?
N005 C007 1.4861(19) . ?
N005 C008 1.464(2) . ?
C006 C00A 1.527(2) . ?
C007 C00C 1.552(2) . ?
C007 C00E 1.527(2) . ?
C007 C00J 1.546(2) . ?
C008 C00F 1.525(3) . ?
C009 C00E 1.392(2) . ?
C009 C00F 1.508(2) . ?
C009 C00H 1.401(2) . ?
C00A C00C 1.553(2) . ?
C00A C00I 1.526(2) . ?
C00B C00D 1.386(3) . ?
C00B C00E 1.397(2) . ?
C00C C00K 1.541(2) . ?
C00D C00G 1.406(3) . ?
C00G C00H 1.385(3) . ?
C00I C00N 1.393(3) . ?
C00I C00P 1.391(3) . ?
C00J C00L 1.525(2) . ?
C00K C00M 1.522(3) . ?
C00L C00M 1.524(3) . ?
C00N C00Q 1.386(3) . ?
C00P C00T 1.396(3) . ?
C00Q C00R 1.375(5) . ?
C00R C00T 1.379(5) . ?
